data_4028959
loop_
_publ_author_name
'Desrat, Sandy'
'van de Weghe, Pierre'

_publ_section_title
;
 Intramolecular Imino Diels&#x2212;Alder Reaction: Progress toward the
 Synthesis of Uncialamycin
;
_journal_issue 17
_journal_name_full 'The Journal of Organic Chemistry'
_journal_page_first 6728
_journal_page_last 6734
_journal_paper_doi 10.1021/jo901291t
_journal_volume 74
_journal_year 2009
_chemical_formula_sum 'C32 H39 N O4 Si'
_chemical_formula_weight 529.73
_chemical_name_systematic
;
 ?
;
_space_group_IT_number 2
_symmetry_cell_setting triclinic
_symmetry_space_group_name_Hall '-P 1'
_symmetry_space_group_name_H-M 'P -1'
_atom_sites_solution_hydrogens difmap
_atom_sites_solution_primary direct
_atom_sites_solution_secondary difmap
_audit_creation_method SHELXL-97
_cell_angle_alpha 86.611(5)
_cell_angle_beta 88.651(5)
_cell_angle_gamma 75.546(6)
_cell_formula_units_Z 4
_cell_length_a 13.1766(8)
_cell_length_b 13.2035(8)
_cell_length_c 17.3898(9)
_cell_measurement_temperature 90(2)
_cell_volume 2924.4(3)
_computing_cell_refinement 'CrysAlis RED, Oxford Diffraction Ltd.,Version 1.171.26'
_computing_data_collection 'CrysAlis CCD, Oxford Diffraction Ltd.,Version 1.171.26'
_computing_data_reduction 'CrysAlis RED, Oxford Diffraction Ltd.,Version 1.171.26'
_computing_molecular_graphics 'PLATON_(Spek, 1998)'
_computing_publication_material 'SHELXL-97 (Sheldrick, 1997)'
_computing_structure_refinement 'SHELXL-97 (Sheldrick, 1997)'
_computing_structure_solution 'SIR-97_(Altomare & al., 1998)'
_diffrn_ambient_temperature 90(2)
_diffrn_detector_area_resol_mean 19.64
_diffrn_measured_fraction_theta_full 0.858
_diffrn_measured_fraction_theta_max 0.858
_diffrn_measurement_device_type 'CCD Saphire 3 Xcalibur'
_diffrn_measurement_method 'omega scan'
_diffrn_radiation_monochromator graphite
_diffrn_radiation_source 'fine-focus sealed tube'
_diffrn_radiation_type MoK\a
_diffrn_radiation_wavelength 0.71069
_diffrn_reflns_av_R_equivalents 0.0560
_diffrn_reflns_av_sigmaI/netI 0.2669
_diffrn_reflns_limit_h_max 19
_diffrn_reflns_limit_h_min -19
_diffrn_reflns_limit_k_max 16
_diffrn_reflns_limit_k_min -19
_diffrn_reflns_limit_l_max 22
_diffrn_reflns_limit_l_min -25
_diffrn_reflns_number 27937
_diffrn_reflns_theta_full 32.05
_diffrn_reflns_theta_max 32.05
_diffrn_reflns_theta_min 2.75
_exptl_absorpt_coefficient_mu 0.117
_exptl_absorpt_correction_type none
_exptl_crystal_colour colourless
_exptl_crystal_density_diffrn 1.203
_exptl_crystal_density_method 'not measured'
_exptl_crystal_description block
_exptl_crystal_F_000 1136
_exptl_crystal_size_max 0.25
_exptl_crystal_size_mid 0.15
_exptl_crystal_size_min 0.10
_refine_diff_density_max 0.963
_refine_diff_density_min -0.530
_refine_diff_density_rms 0.063
_refine_ls_extinction_method none
_refine_ls_goodness_of_fit_ref 0.808
_refine_ls_hydrogen_treatment constr
_refine_ls_matrix_type full
_refine_ls_number_parameters 685
_refine_ls_number_reflns 17494
_refine_ls_number_restraints 0
_refine_ls_restrained_S_all 0.808
_refine_ls_R_factor_all 0.1519
_refine_ls_R_factor_gt 0.0555
_refine_ls_shift/su_max 0.001
_refine_ls_shift/su_mean 0.000
_refine_ls_structure_factor_coef Fsqd
_refine_ls_weighting_details 'calc w=1/[\s^2^(Fo^2^)+(0.0454P)^2^+0.0000P] where P=(Fo^2^+2Fc^2^)/3'
_refine_ls_weighting_scheme calc
_refine_ls_wR_factor_gt 0.1157
_refine_ls_wR_factor_ref 0.1249
_reflns_number_gt 6140
_reflns_number_total 17494
_reflns_threshold_expression >2sigma(I)
_cod_data_source_file jo901291tsup1.cif
_cod_data_source_block sd140
_cod_depositor_comments
;
The following automatic conversions were performed:

'_symmetry_cell_setting' value 'Triclinic' changed to 'triclinic'
according to /home/saulius/struct/CIF-dictionaries/cif_core.dic
dictionary named 'cif_core.dic' version 2.4.2 from 2011-04-26.

Automatic conversion script
Id: cif_fix_values 1891 2012-01-12 08:04:46Z andrius 
;
_cod_original_sg_symbol_H-M P-1
_cod_database_code 4028959

loop_
_symmetry_equiv_pos_as_xyz
'x, y, z'
'-x, -y, -z'

loop_
_atom_site_label
_atom_site_type_symbol
_atom_site_fract_x
_atom_site_fract_y
_atom_site_fract_z
_atom_site_U_iso_or_equiv
_atom_site_adp_type
_atom_site_occupancy
_atom_site_symmetry_multiplicity
_atom_site_calc_flag
_atom_site_refinement_flags
Si18 Si 0.15403(5) 0.29417(5) 0.90949(4) 0.01973(16) Uani 1 1 d .
O12 O 0.60733(12) -0.17940(13) 0.67904(10) 0.0387(5) Uani 1 1 d .
H12 H 0.6346 -0.1515 0.7126 0.058 Uiso 1 1 calc R
O15 O 0.18682(12) 0.03700(12) 0.74037(9) 0.0323(4) Uani 1 1 d .
H15 H 0.2076 0.0804 0.7107 0.048 Uiso 1 1 calc R
O17 O 0.23964(12) 0.19964(11) 0.86798(8) 0.0227(4) Uani 1 1 d .
O35 O 0.56750(13) 0.18193(12) 1.02942(9) 0.0290(4) Uani 1 1 d .
N1 N 0.55728(15) -0.06071(14) 0.78394(11) 0.0235(5) Uani 1 1 d .
C2 C 0.47060(18) -0.07599(17) 0.75641(13) 0.0224(5) Uani 1 1 d .
C3 C 0.36864(18) -0.02831(16) 0.78700(12) 0.0203(5) Uani 1 1 d .
C4 C 0.36417(18) 0.03627(16) 0.84824(13) 0.0203(5) Uani 1 1 d .
C4A C 0.45789(18) 0.05305(16) 0.87789(12) 0.0206(5) Uani 1 1 d .
C5 C 0.46072(19) 0.11745(16) 0.94100(12) 0.0217(5) Uani 1 1 d .
H5 H 0.3973 0.1551 0.9638 0.026 Uiso 1 1 calc R
C6 C 0.55501(19) 0.12434(16) 0.96820(13) 0.0229(6) Uani 1 1 d .
C7 C 0.65048(19) 0.07170(17) 0.93445(13) 0.0255(6) Uani 1 1 d .
H7 H 0.7151 0.0780 0.9542 0.031 Uiso 1 1 calc R
C8 C 0.65000(19) 0.01163(17) 0.87334(13) 0.0252(6) Uani 1 1 d .
H8 H 0.7142 -0.0237 0.8503 0.030 Uiso 1 1 calc R
C8A C 0.55392(18) 0.00213(16) 0.84441(13) 0.0218(5) Uani 1 1 d .
C9 C 0.49472(18) -0.14689(18) 0.68602(13) 0.0273(6) Uani 1 1 d .
C10 C 0.4582(2) -0.24812(18) 0.69623(15) 0.0387(7) Uani 1 1 d .
H10A H 0.4852 -0.2855 0.7448 0.058 Uiso 1 1 calc R
H10B H 0.4845 -0.2924 0.6532 0.058 Uiso 1 1 calc R
H10C H 0.3814 -0.2312 0.6973 0.058 Uiso 1 1 calc R
C11 C 0.4565(2) -0.0847(2) 0.61154(13) 0.0382(7) Uani 1 1 d .
H11A H 0.4820 -0.0209 0.6076 0.057 Uiso 1 1 calc R
H11B H 0.3797 -0.0657 0.6112 0.057 Uiso 1 1 calc R
H11C H 0.4830 -0.1273 0.5677 0.057 Uiso 1 1 calc R
C13 C 0.27094(18) -0.05199(18) 0.75583(13) 0.0256(6) Uani 1 1 d .
H13 H 0.2908 -0.0865 0.7061 0.031 Uiso 1 1 calc R
C14 C 0.22815(19) -0.12685(18) 0.80885(14) 0.0293(6) Uani 1 1 d .
H14A H 0.1657 -0.1399 0.7859 0.044 Uiso 1 1 calc R
H14B H 0.2095 -0.0960 0.8587 0.044 Uiso 1 1 calc R
H14C H 0.2816 -0.1931 0.8163 0.044 Uiso 1 1 calc R
C16 C 0.26207(18) 0.08933(16) 0.88679(13) 0.0242(6) Uani 1 1 d .
H16A H 0.2046 0.0608 0.8688 0.029 Uiso 1 1 calc R
H16B H 0.2678 0.0759 0.9433 0.029 Uiso 1 1 calc R
C19 C 0.02173(17) 0.31754(17) 0.86290(13) 0.0216(5) Uani 1 1 d .
C20 C 0.0254(2) 0.3639(3) 0.78103(16) 0.0671(10) Uani 1 1 d .
H20A H 0.0461 0.4301 0.7819 0.101 Uiso 1 1 calc R
H20B H -0.0441 0.3768 0.7579 0.101 Uiso 1 1 calc R
H20C H 0.0764 0.3148 0.7505 0.101 Uiso 1 1 calc R
C21 C -0.0624(2) 0.3911(2) 0.9096(2) 0.0705(11) Uani 1 1 d .
H21A H -0.0649 0.3607 0.9622 0.106 Uiso 1 1 calc R
H21B H -0.1308 0.4007 0.8853 0.106 Uiso 1 1 calc R
H21C H -0.0454 0.4591 0.9112 0.106 Uiso 1 1 calc R
C22 C -0.0127(2) 0.2157(2) 0.85848(16) 0.0477(8) Uani 1 1 d .
H22A H -0.0160 0.1838 0.9105 0.072 Uiso 1 1 calc R
H22B H 0.0378 0.1672 0.8272 0.072 Uiso 1 1 calc R
H22C H -0.0821 0.2309 0.8349 0.072 Uiso 1 1 calc R
C23 C 0.14444(17) 0.26192(17) 1.01627(12) 0.0210(5) Uani 1 1 d .
C24 C 0.17632(19) 0.32262(18) 1.06980(13) 0.0277(6) Uani 1 1 d .
H24 H 0.2064 0.3779 1.0516 0.033 Uiso 1 1 calc R
C25 C 0.1653(2) 0.30441(19) 1.14870(13) 0.0319(6) Uani 1 1 d .
H25 H 0.1885 0.3462 1.1837 0.038 Uiso 1 1 calc R
C26 C 0.12015(19) 0.22504(19) 1.17598(14) 0.0311(6) Uani 1 1 d .
H26 H 0.1107 0.2136 1.2298 0.037 Uiso 1 1 calc R
C27 C 0.08886(19) 0.16228(18) 1.12512(14) 0.0302(6) Uani 1 1 d .
H27 H 0.0595 0.1067 1.1440 0.036 Uiso 1 1 calc R
C28 C 0.10053(18) 0.18085(17) 1.04623(13) 0.0248(6) Uani 1 1 d .
H28 H 0.0783 0.1377 1.0117 0.030 Uiso 1 1 calc R
C29 C 0.21580(18) 0.40762(17) 0.89375(12) 0.0204(5) Uani 1 1 d .
C30 C 0.32103(18) 0.38929(18) 0.87092(12) 0.0245(6) Uani 1 1 d .
H30 H 0.3589 0.3198 0.8617 0.029 Uiso 1 1 calc R
C31 C 0.3718(2) 0.46924(19) 0.86140(13) 0.0298(6) Uani 1 1 d .
H31 H 0.4435 0.4540 0.8464 0.036 Uiso 1 1 calc R
C32 C 0.3183(2) 0.5707(2) 0.87361(13) 0.0322(6) Uani 1 1 d .
H32 H 0.3530 0.6256 0.8668 0.039 Uiso 1 1 calc R
C33 C 0.2140(2) 0.59252(18) 0.89576(13) 0.0299(6) Uani 1 1 d .
H33 H 0.1768 0.6625 0.9042 0.036 Uiso 1 1 calc R
C34 C 0.1637(2) 0.51210(18) 0.90568(13) 0.0272(6) Uani 1 1 d .
H34 H 0.0921 0.5281 0.9210 0.033 Uiso 1 1 calc R
C36 C 0.4749(2) 0.24691(18) 1.06111(14) 0.0325(6) Uani 1 1 d .
H36A H 0.4935 0.2829 1.1044 0.049 Uiso 1 1 calc R
H36B H 0.4276 0.2037 1.0793 0.049 Uiso 1 1 calc R
H36C H 0.4398 0.2989 1.0214 0.049 Uiso 1 1 calc R
Si58 Si 0.66973(5) 0.31517(5) 0.66679(4) 0.02029(16) Uani 1 1 d .
N41 N 0.80133(14) 0.61268(14) 0.39082(10) 0.0208(4) Uani 1 1 d .
O52 O 0.79536(14) 0.80154(12) 0.36356(9) 0.0384(5) Uani 1 1 d .
H52 H 0.7985 0.7474 0.3397 0.058 Uiso 1 1 calc R
O55 O 0.74993(13) 0.63654(13) 0.66266(9) 0.0373(5) Uani 1 1 d .
H55 H 0.7110 0.6015 0.6457 0.056 Uiso 1 1 calc R
O57 O 0.71631(11) 0.39137(11) 0.60433(8) 0.0213(4) Uani 1 1 d .
O75 O 0.82261(13) 0.19220(12) 0.37235(9) 0.0282(4) Uani 1 1 d .
C42 C 0.80563(17) 0.65633(16) 0.45662(13) 0.0195(5) Uani 1 1 d .
C43 C 0.81199(16) 0.59818(17) 0.53002(12) 0.0175(5) Uani 1 1 d .
C44 C 0.81150(16) 0.49372(16) 0.53033(12) 0.0170(5) Uani 1 1 d .
C44A C 0.80867(16) 0.44511(16) 0.45912(12) 0.0177(5) Uani 1 1 d .
C45 C 0.81376(16) 0.33699(16) 0.45401(12) 0.0190(5) Uani 1 1 d .
H45 H 0.8163 0.2933 0.4997 0.023 Uiso 1 1 calc R
C46 C 0.81511(17) 0.29541(17) 0.38384(13) 0.0206(5) Uani 1 1 d .
C47 C 0.80795(17) 0.36038(17) 0.31508(12) 0.0230(6) Uani 1 1 d .
H47 H 0.8076 0.3309 0.2666 0.028 Uiso 1 1 calc R
C48 C 0.80164(17) 0.46410(17) 0.31809(12) 0.0221(5) Uani 1 1 d .
H48 H 0.7958 0.5069 0.2718 0.026 Uiso 1 1 calc R
C48A C 0.80373(17) 0.50910(17) 0.38978(12) 0.0187(5) Uani 1 1 d .
C49 C 0.80285(19) 0.77475(17) 0.44489(13) 0.0244(6) Uani 1 1 d .
C50 C 0.90364(19) 0.79909(18) 0.47068(15) 0.0320(6) Uani 1 1 d .
H50A H 0.9639 0.7533 0.4457 0.048 Uiso 1 1 calc R
H50B H 0.9100 0.7872 0.5267 0.048 Uiso 1 1 calc R
H50C H 0.9018 0.8724 0.4562 0.048 Uiso 1 1 calc R
C51 C 0.70394(18) 0.84377(17) 0.48066(14) 0.0276(6) Uani 1 1 d .
H51A H 0.6419 0.8249 0.4618 0.041 Uiso 1 1 calc R
H51B H 0.6998 0.9175 0.4661 0.041 Uiso 1 1 calc R
H51C H 0.7069 0.8330 0.5369 0.041 Uiso 1 1 calc R
C53 C 0.82499(18) 0.64915(18) 0.60550(13) 0.0248(6) Uani 1 1 d .
H53 H 0.8150 0.7260 0.5933 0.030 Uiso 1 1 calc R
C54 C 0.93585(17) 0.60617(18) 0.63643(13) 0.0258(6) Uani 1 1 d .
H54A H 0.9431 0.6396 0.6841 0.039 Uiso 1 1 calc R
H54B H 0.9867 0.6211 0.5981 0.039 Uiso 1 1 calc R
H54C H 0.9489 0.5303 0.6469 0.039 Uiso 1 1 calc R
C56 C 0.81205(17) 0.42427(17) 0.60311(12) 0.0196(5) Uani 1 1 d .
H56A H 0.8730 0.3627 0.6028 0.023 Uiso 1 1 calc R
H56B H 0.8163 0.4637 0.6491 0.023 Uiso 1 1 calc R
C59 C 0.53354(18) 0.33120(18) 0.63083(13) 0.0255(6) Uani 1 1 d .
C60 C 0.47815(19) 0.44939(19) 0.62809(14) 0.0347(6) Uani 1 1 d .
H60A H 0.5177 0.4879 0.5942 0.052 Uiso 1 1 calc R
H60B H 0.4746 0.4750 0.6801 0.052 Uiso 1 1 calc R
H60C H 0.4070 0.4601 0.6082 0.052 Uiso 1 1 calc R
C61 C 0.46909(19) 0.27209(19) 0.68413(14) 0.0331(6) Uani 1 1 d .
H61A H 0.5031 0.1970 0.6864 0.050 Uiso 1 1 calc R
H61B H 0.3981 0.2838 0.6637 0.050 Uiso 1 1 calc R
H61C H 0.4652 0.2981 0.7360 0.050 Uiso 1 1 calc R
C62 C 0.5357(2) 0.2944(2) 0.54785(13) 0.0350(7) Uani 1 1 d .
H62A H 0.5765 0.3322 0.5144 0.052 Uiso 1 1 calc R
H62B H 0.4639 0.3087 0.5286 0.052 Uiso 1 1 calc R
H62C H 0.5680 0.2190 0.5479 0.052 Uiso 1 1 calc R
C63 C 0.75635(18) 0.17824(17) 0.66773(12) 0.0212(5) Uani 1 1 d .
C64 C 0.72473(19) 0.08813(18) 0.65067(13) 0.0290(6) Uani 1 1 d .
H64 H 0.6530 0.0946 0.6399 0.035 Uiso 1 1 calc R
C65 C 0.7942(2) -0.01012(19) 0.64896(14) 0.0327(6) Uani 1 1 d .
H65 H 0.7699 -0.0696 0.6379 0.039 Uiso 1 1 calc R
C66 C 0.8996(2) -0.02050(19) 0.66351(13) 0.0310(6) Uani 1 1 d .
H66 H 0.9480 -0.0870 0.6613 0.037 Uiso 1 1 calc R
C67 C 0.93368(19) 0.06558(18) 0.68105(13) 0.0283(6) Uani 1 1 d .
H67 H 1.0055 0.0584 0.6921 0.034 Uiso 1 1 calc R
C68 C 0.86316(19) 0.16311(18) 0.68261(13) 0.0255(6) Uani 1 1 d .
H68 H 0.8884 0.2218 0.6942 0.031 Uiso 1 1 calc R
C69 C 0.66749(17) 0.36767(17) 0.76468(12) 0.0195(5) Uani 1 1 d .
C70 C 0.65634(17) 0.47510(17) 0.77156(13) 0.0223(5) Uani 1 1 d .
H70 H 0.6540 0.5195 0.7262 0.027 Uiso 1 1 calc R
C71 C 0.64870(17) 0.51829(18) 0.84298(13) 0.0245(6) Uani 1 1 d .
H71 H 0.6423 0.5912 0.8462 0.029 Uiso 1 1 calc R
C72 C 0.65039(18) 0.45485(19) 0.90937(13) 0.0270(6) Uani 1 1 d .
H72 H 0.6441 0.4846 0.9582 0.032 Uiso 1 1 calc R
C73 C 0.66120(18) 0.34850(19) 0.90506(13) 0.0265(6) Uani 1 1 d .
H73 H 0.6626 0.3051 0.9508 0.032 Uiso 1 1 calc R
C74 C 0.67014(18) 0.30515(18) 0.83275(13) 0.0258(6) Uani 1 1 d .
H74 H 0.6781 0.2319 0.8300 0.031 Uiso 1 1 calc R
C76 C 0.8309(2) 0.12199(17) 0.43933(13) 0.0315(6) Uani 1 1 d .
H76A H 0.8366 0.0508 0.4235 0.047 Uiso 1 1 calc R
H76B H 0.7685 0.1439 0.4720 0.047 Uiso 1 1 calc R
H76C H 0.8934 0.1233 0.4683 0.047 Uiso 1 1 calc R

loop_
_atom_site_aniso_label
_atom_site_aniso_U_11
_atom_site_aniso_U_22
_atom_site_aniso_U_33
_atom_site_aniso_U_23
_atom_site_aniso_U_13
_atom_site_aniso_U_12
Si18 0.0218(4) 0.0216(4) 0.0149(3) -0.0024(3) 0.0022(3) -0.0036(3)
O12 0.0249(10) 0.0465(11) 0.0413(11) -0.0228(9) -0.0025(9) 0.0024(8)
O15 0.0314(10) 0.0330(10) 0.0323(10) 0.0019(8) 0.0014(8) -0.0086(8)
O17 0.0276(9) 0.0199(9) 0.0185(9) 0.0009(7) 0.0017(7) -0.0028(7)
O35 0.0378(11) 0.0276(9) 0.0223(9) -0.0054(7) -0.0031(8) -0.0083(8)
N1 0.0232(12) 0.0216(11) 0.0245(11) -0.0051(9) 0.0005(9) -0.0024(9)
C2 0.0267(14) 0.0206(13) 0.0180(13) -0.0002(10) -0.0003(11) -0.0026(11)
C3 0.0238(14) 0.0184(12) 0.0183(13) 0.0020(10) -0.0014(10) -0.0050(10)
C4 0.0247(14) 0.0135(12) 0.0210(13) 0.0053(10) -0.0015(11) -0.0029(10)
C4A 0.0276(14) 0.0135(12) 0.0188(13) 0.0028(10) -0.0004(11) -0.0025(10)
C5 0.0266(14) 0.0187(12) 0.0180(13) 0.0022(10) 0.0018(11) -0.0034(11)
C6 0.0382(16) 0.0134(12) 0.0181(13) 0.0037(10) -0.0024(12) -0.0090(11)
C7 0.0273(15) 0.0219(13) 0.0258(14) 0.0040(11) -0.0050(11) -0.0044(11)
C8 0.0251(14) 0.0209(13) 0.0266(14) 0.0001(11) 0.0006(11) -0.0006(11)
C8A 0.0267(14) 0.0170(12) 0.0190(13) 0.0016(10) -0.0016(11) -0.0008(11)
C9 0.0230(14) 0.0298(14) 0.0253(14) -0.0097(11) -0.0023(11) 0.0027(11)
C10 0.0460(18) 0.0349(16) 0.0343(16) -0.0144(13) -0.0002(14) -0.0053(14)
C11 0.0380(17) 0.0478(18) 0.0232(15) -0.0052(13) 0.0031(13) 0.0005(14)
C13 0.0234(14) 0.0268(14) 0.0245(14) -0.0001(11) 0.0000(11) -0.0028(11)
C14 0.0345(16) 0.0269(14) 0.0284(14) -0.0047(11) 0.0006(12) -0.0104(12)
C16 0.0270(14) 0.0202(13) 0.0247(14) -0.0019(10) 0.0039(11) -0.0052(11)
C19 0.0174(13) 0.0248(13) 0.0204(13) -0.0035(10) 0.0023(10) -0.0009(10)
C20 0.057(2) 0.113(3) 0.0403(19) 0.0389(19) -0.0268(16) -0.046(2)
C21 0.0271(17) 0.081(2) 0.100(3) -0.053(2) -0.0092(18) 0.0058(16)
C22 0.051(2) 0.0489(19) 0.0490(19) 0.0040(15) -0.0223(16) -0.0228(15)
C23 0.0213(13) 0.0225(13) 0.0172(13) 0.0023(10) 0.0005(10) -0.0026(11)
C24 0.0334(15) 0.0300(14) 0.0206(14) -0.0015(11) 0.0047(11) -0.0101(12)
C25 0.0477(17) 0.0306(15) 0.0188(14) -0.0019(11) -0.0011(12) -0.0123(13)
C26 0.0377(16) 0.0341(15) 0.0178(13) -0.0024(12) 0.0084(12) -0.0022(13)
C27 0.0364(16) 0.0289(14) 0.0252(15) 0.0042(11) 0.0088(12) -0.0100(12)
C28 0.0284(14) 0.0271(14) 0.0202(14) -0.0009(11) -0.0005(11) -0.0093(11)
C29 0.0262(14) 0.0256(13) 0.0088(12) -0.0003(10) -0.0010(10) -0.0052(11)
C30 0.0306(15) 0.0272(14) 0.0154(13) 0.0002(10) -0.0013(11) -0.0069(12)
C31 0.0282(15) 0.0373(16) 0.0245(14) 0.0084(12) -0.0045(12) -0.0112(13)
C32 0.0462(18) 0.0353(16) 0.0217(14) 0.0056(12) -0.0083(13) -0.0231(14)
C33 0.0480(18) 0.0191(13) 0.0225(14) -0.0016(11) -0.0026(13) -0.0076(13)
C34 0.0334(15) 0.0275(14) 0.0189(13) -0.0040(11) 0.0007(11) -0.0037(12)
C36 0.0465(18) 0.0273(14) 0.0239(14) -0.0099(11) 0.0038(13) -0.0082(13)
Si58 0.0234(4) 0.0230(4) 0.0153(3) -0.0001(3) 0.0017(3) -0.0077(3)
N41 0.0207(11) 0.0192(11) 0.0208(11) 0.0009(8) 0.0008(9) -0.0022(9)
O52 0.0703(14) 0.0251(10) 0.0207(10) 0.0043(7) 0.0051(9) -0.0154(9)
O55 0.0440(12) 0.0447(11) 0.0284(10) -0.0022(8) 0.0064(9) -0.0216(9)
O57 0.0229(9) 0.0274(9) 0.0154(8) 0.0004(7) 0.0019(7) -0.0104(7)
O75 0.0405(11) 0.0234(9) 0.0213(9) -0.0034(7) 0.0026(8) -0.0088(8)
C42 0.0173(13) 0.0196(12) 0.0213(13) 0.0002(10) 0.0021(10) -0.0046(10)
C43 0.0125(12) 0.0215(13) 0.0177(13) -0.0018(10) 0.0019(10) -0.0025(10)
C44 0.0138(12) 0.0209(12) 0.0157(12) 0.0011(10) -0.0004(10) -0.0034(10)
C44A 0.0147(12) 0.0196(12) 0.0179(12) -0.0004(10) 0.0005(10) -0.0026(10)
C45 0.0211(13) 0.0202(13) 0.0171(12) 0.0021(10) 0.0001(10) -0.0084(10)
C46 0.0202(13) 0.0199(13) 0.0223(13) -0.0023(10) 0.0003(10) -0.0061(10)
C47 0.0305(15) 0.0273(14) 0.0114(12) -0.0053(10) 0.0019(11) -0.0069(11)
C48 0.0258(14) 0.0283(14) 0.0115(12) 0.0034(10) -0.0008(10) -0.0066(11)
C48A 0.0173(13) 0.0209(13) 0.0172(13) 0.0012(10) -0.0006(10) -0.0037(10)
C49 0.0325(15) 0.0237(13) 0.0167(13) 0.0020(10) 0.0028(11) -0.0074(11)
C50 0.0318(16) 0.0214(14) 0.0420(16) -0.0001(12) 0.0096(13) -0.0067(12)
C51 0.0289(15) 0.0179(13) 0.0346(15) 0.0024(11) -0.0045(12) -0.0035(11)
C53 0.0241(14) 0.0306(14) 0.0224(13) -0.0009(11) 0.0054(11) -0.0126(12)
C54 0.0236(14) 0.0327(14) 0.0210(13) -0.0030(11) -0.0003(11) -0.0066(11)
C56 0.0196(13) 0.0218(13) 0.0174(12) -0.0018(10) -0.0007(10) -0.0051(10)
C59 0.0267(14) 0.0327(14) 0.0193(13) -0.0010(11) 0.0003(11) -0.0117(12)
C60 0.0246(15) 0.0428(17) 0.0348(16) 0.0029(13) -0.0047(12) -0.0054(13)
C61 0.0275(15) 0.0472(17) 0.0273(15) -0.0048(12) 0.0032(12) -0.0137(13)
C62 0.0341(16) 0.0530(17) 0.0224(14) -0.0032(12) -0.0035(12) -0.0190(14)
C63 0.0307(15) 0.0239(13) 0.0105(12) 0.0017(10) 0.0015(10) -0.0107(11)
C64 0.0276(15) 0.0309(15) 0.0297(15) -0.0035(12) 0.0024(12) -0.0093(12)
C65 0.0422(18) 0.0269(15) 0.0317(15) -0.0069(12) 0.0067(13) -0.0130(13)
C66 0.0379(17) 0.0239(14) 0.0280(15) -0.0003(11) 0.0063(13) -0.0026(12)
C67 0.0263(14) 0.0293(14) 0.0277(15) 0.0015(11) -0.0016(11) -0.0042(12)
C68 0.0329(15) 0.0246(14) 0.0210(13) 0.0015(10) -0.0036(11) -0.0114(12)
C69 0.0164(13) 0.0236(13) 0.0196(13) 0.0005(10) 0.0029(10) -0.0078(10)
C70 0.0233(14) 0.0260(14) 0.0180(13) 0.0031(10) 0.0030(11) -0.0078(11)
C71 0.0257(14) 0.0251(13) 0.0243(14) -0.0060(11) 0.0039(11) -0.0089(11)
C72 0.0267(15) 0.0396(16) 0.0161(13) -0.0065(11) 0.0019(11) -0.0096(12)
C73 0.0280(15) 0.0374(16) 0.0148(13) 0.0013(11) 0.0025(11) -0.0101(12)
C74 0.0265(14) 0.0268(14) 0.0231(14) 0.0018(11) -0.0011(11) -0.0055(11)
C76 0.0442(17) 0.0247(14) 0.0273(15) -0.0003(11) -0.0010(13) -0.0122(12)

loop_
_atom_type_symbol
_atom_type_description
_atom_type_scat_dispersion_real
_atom_type_scat_dispersion_imag
_atom_type_scat_source
C C 0.0033 0.0016 'International Tables Vol C Tables 4.2.6.8 and 6.1.1.4'
H H 0.0000 0.0000 'International Tables Vol C Tables 4.2.6.8 and 6.1.1.4'
N N 0.0061 0.0033 'International Tables Vol C Tables 4.2.6.8 and 6.1.1.4'
O O 0.0106 0.0060 'International Tables Vol C Tables 4.2.6.8 and 6.1.1.4'
Si Si 0.0817 0.0704 'International Tables Vol C Tables 4.2.6.8 and 6.1.1.4'

loop_
_geom_angle_atom_site_label_1
_geom_angle_atom_site_label_2
_geom_angle_atom_site_label_3
_geom_angle
O17 Si18 C29 102.13(9)
O17 Si18 C19 110.37(9)
C29 Si18 C19 113.35(10)
O17 Si18 C23 110.68(9)
C29 Si18 C23 109.34(10)
C19 Si18 C23 110.70(10)
C9 O12 H12 109.5
C13 O15 H15 109.5
C16 O17 Si18 128.06(13)
C6 O35 C36 116.98(18)
C2 N1 C8A 120.65(19)
N1 C2 C3 122.6(2)
N1 C2 C9 110.91(19)
C3 C2 C9 126.4(2)
C4 C3 C2 117.3(2)
C4 C3 C13 121.8(2)
C2 C3 C13 120.82(19)
C3 C4 C4A 120.1(2)
C3 C4 C16 122.6(2)
C4A C4 C16 117.27(19)
C8A C4A C4 118.3(2)
C8A C4A C5 117.8(2)
C4 C4A C5 123.9(2)
C6 C5 C4A 119.7(2)
C6 C5 H5 120.2
C4A C5 H5 120.2
C5 C6 O35 124.8(2)
C5 C6 C7 121.6(2)
O35 C6 C7 113.5(2)
C8 C7 C6 119.9(2)
C8 C7 H7 120.0
C6 C7 H7 120.0
C7 C8 C8A 119.8(2)
C7 C8 H8 120.1
C8A C8 H8 120.1
N1 C8A C4A 121.1(2)
N1 C8A C8 117.8(2)
C4A C8A C8 121.1(2)
O12 C9 C11 106.0(2)
O12 C9 C10 105.60(18)
C11 C9 C10 112.6(2)
O12 C9 C2 106.36(18)
C11 C9 C2 111.16(19)
C10 C9 C2 114.4(2)
C9 C10 H10A 109.5
C9 C10 H10B 109.5
H10A C10 H10B 109.5
C9 C10 H10C 109.5
H10A C10 H10C 109.5
H10B C10 H10C 109.5
C9 C11 H11A 109.5
C9 C11 H11B 109.5
H11A C11 H11B 109.5
C9 C11 H11C 109.5
H11A C11 H11C 109.5
H11B C11 H11C 109.5
O15 C13 C14 106.72(18)
O15 C13 C3 114.86(18)
C14 C13 C3 112.81(19)
O15 C13 H13 107.4
C14 C13 H13 107.4
C3 C13 H13 107.4
C13 C14 H14A 109.5
C13 C14 H14B 109.5
H14A C14 H14B 109.5
C13 C14 H14C 109.5
H14A C14 H14C 109.5
H14B C14 H14C 109.5
O17 C16 C4 109.06(17)
O17 C16 H16A 109.9
C4 C16 H16A 109.9
O17 C16 H16B 109.9
C4 C16 H16B 109.9
H16A C16 H16B 108.3
C20 C19 C22 107.4(2)
C20 C19 C21 109.7(2)
C22 C19 C21 106.8(2)
C20 C19 Si18 110.36(17)
C22 C19 Si18 111.64(16)
C21 C19 Si18 110.73(17)
C19 C20 H20A 109.5
C19 C20 H20B 109.5
H20A C20 H20B 109.5
C19 C20 H20C 109.5
H20A C20 H20C 109.5
H20B C20 H20C 109.5
C19 C21 H21A 109.5
C19 C21 H21B 109.5
H21A C21 H21B 109.5
C19 C21 H21C 109.5
H21A C21 H21C 109.5
H21B C21 H21C 109.5
C19 C22 H22A 109.5
C19 C22 H22B 109.5
H22A C22 H22B 109.5
C19 C22 H22C 109.5
H22A C22 H22C 109.5
H22B C22 H22C 109.5
C24 C23 C28 116.7(2)
C24 C23 Si18 120.55(18)
C28 C23 Si18 122.65(17)
C25 C24 C23 122.0(2)
C25 C24 H24 119.0
C23 C24 H24 119.0
C26 C25 C24 119.6(2)
C26 C25 H25 120.2
C24 C25 H25 120.2
C25 C26 C27 120.2(2)
C25 C26 H26 119.9
C27 C26 H26 119.9
C26 C27 C28 119.7(2)
C26 C27 H27 120.1
C28 C27 H27 120.1
C27 C28 C23 121.7(2)
C27 C28 H28 119.2
C23 C28 H28 119.2
C30 C29 C34 116.3(2)
C30 C29 Si18 119.54(17)
C34 C29 Si18 124.11(18)
C31 C30 C29 122.1(2)
C31 C30 H30 119.0
C29 C30 H30 119.0
C32 C31 C30 120.0(2)
C32 C31 H31 120.0
C30 C31 H31 120.0
C31 C32 C33 119.9(2)
C31 C32 H32 120.1
C33 C32 H32 120.1
C32 C33 C34 119.9(2)
C32 C33 H33 120.1
C34 C33 H33 120.1
C33 C34 C29 121.8(2)
C33 C34 H34 119.1
C29 C34 H34 119.1
O35 C36 H36A 109.5
O35 C36 H36B 109.5
H36A C36 H36B 109.5
O35 C36 H36C 109.5
H36A C36 H36C 109.5
H36B C36 H36C 109.5
O57 Si58 C69 108.69(9)
O57 Si58 C59 102.00(9)
C69 Si58 C59 110.94(10)
O57 Si58 C63 109.57(9)
C69 Si58 C63 109.64(10)
C59 Si58 C63 115.60(11)
C42 N41 C48A 120.58(19)
C49 O52 H52 109.5
C53 O55 H55 109.5
C56 O57 Si58 131.23(13)
C46 O75 C76 117.33(17)
N41 C42 C43 122.4(2)
N41 C42 C49 112.32(19)
C43 C42 C49 125.32(19)
C44 C43 C42 117.93(19)
C44 C43 C53 120.78(19)
C42 C43 C53 121.21(19)
C43 C44 C44A 120.1(2)
C43 C44 C56 123.85(19)
C44A C44 C56 116.01(19)
C45 C44A C48A 118.7(2)
C45 C44A C44 123.8(2)
C48A C44A C44 117.50(19)
C46 C45 C44A 120.4(2)
C46 C45 H45 119.8
C44A C45 H45 119.8
O75 C46 C45 125.2(2)
O75 C46 C47 114.39(19)
C45 C46 C47 120.4(2)
C48 C47 C46 120.5(2)
C48 C47 H47 119.7
C46 C47 H47 119.7
C47 C48 C48A 120.5(2)
C47 C48 H48 119.7
C48A C48 H48 119.7
N41 C48A C48 119.2(2)
N41 C48A C44A 121.44(19)
C48 C48A C44A 119.4(2)
O52 C49 C50 106.03(19)
O52 C49 C51 105.46(19)
C50 C49 C51 113.16(18)
O52 C49 C42 107.44(17)
C50 C49 C42 112.51(18)
C51 C49 C42 111.66(18)
C49 C50 H50A 109.5
C49 C50 H50B 109.5
H50A C50 H50B 109.5
C49 C50 H50C 109.5
H50A C50 H50C 109.5
H50B C50 H50C 109.5
C49 C51 H51A 109.5
C49 C51 H51B 109.5
H51A C51 H51B 109.5
C49 C51 H51C 109.5
H51A C51 H51C 109.5
H51B C51 H51C 109.5
O55 C53 C54 110.35(18)
O55 C53 C43 112.88(18)
C54 C53 C43 110.38(18)
O55 C53 H53 107.7
C54 C53 H53 107.7
C43 C53 H53 107.7
C53 C54 H54A 109.5
C53 C54 H54B 109.5
H54A C54 H54B 109.5
C53 C54 H54C 109.5
H54A C54 H54C 109.5
H54B C54 H54C 109.5
O57 C56 C44 106.92(17)
O57 C56 H56A 110.3
C44 C56 H56A 110.3
O57 C56 H56B 110.3
C44 C56 H56B 110.3
H56A C56 H56B 108.6
C60 C59 C62 107.4(2)
C60 C59 C61 108.44(19)
C62 C59 C61 109.91(19)
C60 C59 Si58 107.83(16)
C62 C59 Si58 110.79(16)
C61 C59 Si58 112.26(16)
C59 C60 H60A 109.5
C59 C60 H60B 109.5
H60A C60 H60B 109.5
C59 C60 H60C 109.5
H60A C60 H60C 109.5
H60B C60 H60C 109.5
C59 C61 H61A 109.5
C59 C61 H61B 109.5
H61A C61 H61B 109.5
C59 C61 H61C 109.5
H61A C61 H61C 109.5
H61B C61 H61C 109.5
C59 C62 H62A 109.5
C59 C62 H62B 109.5
H62A C62 H62B 109.5
C59 C62 H62C 109.5
H62A C62 H62C 109.5
H62B C62 H62C 109.5
C68 C63 C64 115.6(2)
C68 C63 Si58 118.58(17)
C64 C63 Si58 125.71(18)
C65 C64 C63 122.6(2)
C65 C64 H64 118.7
C63 C64 H64 118.7
C66 C65 C64 119.4(2)
C66 C65 H65 120.3
C64 C65 H65 120.3
C67 C66 C65 119.9(2)
C67 C66 H66 120.1
C65 C66 H66 120.1
C66 C67 C68 120.0(2)
C66 C67 H67 120.0
C68 C67 H67 120.0
C67 C68 C63 122.5(2)
C67 C68 H68 118.7
C63 C68 H68 118.7
C74 C69 C70 117.4(2)
C74 C69 Si58 122.83(17)
C70 C69 Si58 119.63(17)
C71 C70 C69 121.6(2)
C71 C70 H70 119.2
C69 C70 H70 119.2
C72 C71 C70 119.8(2)
C72 C71 H71 120.1
C70 C71 H71 120.1
C71 C72 C73 120.4(2)
C71 C72 H72 119.8
C73 C72 H72 119.8
C72 C73 C74 119.5(2)
C72 C73 H73 120.2
C74 C73 H73 120.2
C69 C74 C73 121.3(2)
C69 C74 H74 119.4
C73 C74 H74 119.4
O75 C76 H76A 109.5
O75 C76 H76B 109.5
H76A C76 H76B 109.5
O75 C76 H76C 109.5
H76A C76 H76C 109.5
H76B C76 H76C 109.5

loop_
_geom_bond_atom_site_label_1
_geom_bond_atom_site_label_2
_geom_bond_distance
Si18 O17 1.6482(15)
Si18 C29 1.879(2)
Si18 C19 1.887(2)
Si18 C23 1.889(2)
O12 C9 1.442(3)
O12 H12 0.8400
O15 C13 1.417(3)
O15 H15 0.8400
O17 C16 1.432(2)
O35 C6 1.380(2)
O35 C36 1.425(3)
N1 C2 1.314(3)
N1 C8A 1.371(3)
C2 C3 1.438(3)
C2 C9 1.563(3)
C3 C4 1.394(3)
C3 C13 1.517(3)
C4 C4A 1.421(3)
C4 C16 1.514(3)
C4A C8A 1.407(3)
C4A C5 1.434(3)
C5 C6 1.366(3)
C5 H5 0.9500
C6 C7 1.409(3)
C7 C8 1.364(3)
C7 H7 0.9500
C8 C8A 1.410(3)
C8 H8 0.9500
C9 C11 1.518(3)
C9 C10 1.530(3)
C10 H10A 0.9800
C10 H10B 0.9800
C10 H10C 0.9800
C11 H11A 0.9800
C11 H11B 0.9800
C11 H11C 0.9800
C13 C14 1.514(3)
C13 H13 1.0000
C14 H14A 0.9800
C14 H14B 0.9800
C14 H14C 0.9800
C16 H16A 0.9900
C16 H16B 0.9900
C19 C20 1.521(3)
C19 C22 1.529(3)
C19 C21 1.532(3)
C20 H20A 0.9800
C20 H20B 0.9800
C20 H20C 0.9800
C21 H21A 0.9800
C21 H21B 0.9800
C21 H21C 0.9800
C22 H22A 0.9800
C22 H22B 0.9800
C22 H22C 0.9800
C23 C24 1.400(3)
C23 C28 1.407(3)
C24 C25 1.389(3)
C24 H24 0.9500
C25 C26 1.384(3)
C25 H25 0.9500
C26 C27 1.383(3)
C26 H26 0.9500
C27 C28 1.391(3)
C27 H27 0.9500
C28 H28 0.9500
C29 C30 1.399(3)
C29 C34 1.404(3)
C30 C31 1.384(3)
C30 H30 0.9500
C31 C32 1.375(3)
C31 H31 0.9500
C32 C33 1.383(3)
C32 H32 0.9500
C33 C34 1.386(3)
C33 H33 0.9500
C34 H34 0.9500
C36 H36A 0.9800
C36 H36B 0.9800
C36 H36C 0.9800
Si58 O57 1.6483(15)
Si58 C69 1.872(2)
Si58 C59 1.872(2)
Si58 C63 1.881(2)
N41 C42 1.320(3)
N41 C48A 1.361(3)
O52 C49 1.437(3)
O52 H52 0.8400
O55 C53 1.418(3)
O55 H55 0.8400
O57 C56 1.432(2)
O75 C46 1.368(2)
O75 C76 1.434(3)
C42 C43 1.443(3)
C42 C49 1.556(3)
C43 C44 1.381(3)
C43 C53 1.542(3)
C44 C44A 1.433(3)
C44 C56 1.518(3)
C44A C45 1.420(3)
C44A C48A 1.424(3)
C45 C46 1.365(3)
C45 H45 0.9500
C46 C47 1.421(3)
C47 C48 1.355(3)
C47 H47 0.9500
C48 C48A 1.416(3)
C48 H48 0.9500
C49 C50 1.525(3)
C49 C51 1.534(3)
C50 H50A 0.9800
C50 H50B 0.9800
C50 H50C 0.9800
C51 H51A 0.9800
C51 H51B 0.9800
C51 H51C 0.9800
C53 C54 1.527(3)
C53 H53 1.0000
C54 H54A 0.9800
C54 H54B 0.9800
C54 H54C 0.9800
C56 H56A 0.9900
C56 H56B 0.9900
C59 C60 1.547(3)
C59 C62 1.547(3)
C59 C61 1.548(3)
C60 H60A 0.9800
C60 H60B 0.9800
C60 H60C 0.9800
C61 H61A 0.9800
C61 H61B 0.9800
C61 H61C 0.9800
C62 H62A 0.9800
C62 H62B 0.9800
C62 H62C 0.9800
C63 C68 1.399(3)
C63 C64 1.404(3)
C64 C65 1.390(3)
C64 H64 0.9500
C65 C66 1.388(3)
C65 H65 0.9500
C66 C67 1.374(3)
C66 H66 0.9500
C67 C68 1.389(3)
C67 H67 0.9500
C68 H68 0.9500
C69 C74 1.399(3)
C69 C70 1.401(3)
C70 C71 1.388(3)
C70 H70 0.9500
C71 C72 1.383(3)
C71 H71 0.9500
C72 C73 1.382(3)
C72 H72 0.9500
C73 C74 1.402(3)
C73 H73 0.9500
C74 H74 0.9500
C76 H76A 0.9800
C76 H76B 0.9800
C76 H76C 0.9800

loop_
_geom_torsion_atom_site_label_1
_geom_torsion_atom_site_label_2
_geom_torsion_atom_site_label_3
_geom_torsion_atom_site_label_4
_geom_torsion
C29 Si18 O17 C16 151.00(17)
C19 Si18 O17 C16 -88.19(18)
C23 Si18 O17 C16 34.7(2)
C8A N1 C2 C3 0.4(3)
C8A N1 C2 C9 177.91(19)
N1 C2 C3 C4 0.0(3)
C9 C2 C3 C4 -177.1(2)
N1 C2 C3 C13 -177.2(2)
C9 C2 C3 C13 5.6(3)
C2 C3 C4 C4A 0.2(3)
C13 C3 C4 C4A 177.4(2)
C2 C3 C4 C16 -178.7(2)
C13 C3 C4 C16 -1.5(3)
C3 C4 C4A C8A -0.7(3)
C16 C4 C4A C8A 178.21(19)
C3 C4 C4A C5 -179.5(2)
C16 C4 C4A C5 -0.6(3)
C8A C4A C5 C6 -2.4(3)
C4 C4A C5 C6 176.5(2)
C4A C5 C6 O35 -178.62(19)
C4A C5 C6 C7 1.7(3)
C36 O35 C6 C5 -6.7(3)
C36 O35 C6 C7 173.06(19)
C5 C6 C7 C8 -0.4(3)
O35 C6 C7 C8 179.9(2)
C6 C7 C8 C8A -0.3(3)
C2 N1 C8A C4A -0.9(3)
C2 N1 C8A C8 177.3(2)
C4 C4A C8A N1 1.1(3)
C5 C4A C8A N1 180.0(2)
C4 C4A C8A C8 -177.1(2)
C5 C4A C8A C8 1.8(3)
C7 C8 C8A N1 -178.7(2)
C7 C8 C8A C4A -0.5(3)
N1 C2 C9 O12 4.8(3)
C3 C2 C9 O12 -177.8(2)
N1 C2 C9 C11 -110.1(2)
C3 C2 C9 C11 67.3(3)
N1 C2 C9 C10 121.0(2)
C3 C2 C9 C10 -61.6(3)
C4 C3 C13 O15 49.0(3)
C2 C3 C13 O15 -133.9(2)
C4 C3 C13 C14 -73.6(3)
C2 C3 C13 C14 103.5(2)
Si18 O17 C16 C4 -165.21(15)
C3 C4 C16 O17 -110.0(2)
C4A C4 C16 O17 71.1(2)
O17 Si18 C19 C20 -68.2(2)
C29 Si18 C19 C20 45.7(2)
C23 Si18 C19 C20 168.93(19)
O17 Si18 C19 C22 51.19(19)
C29 Si18 C19 C22 165.03(16)
C23 Si18 C19 C22 -71.70(19)
O17 Si18 C19 C21 170.10(19)
C29 Si18 C19 C21 -76.1(2)
C23 Si18 C19 C21 47.2(2)
O17 Si18 C23 C24 114.63(18)
C29 Si18 C23 C24 2.9(2)
C19 Si18 C23 C24 -122.67(19)
O17 Si18 C23 C28 -68.9(2)
C29 Si18 C23 C28 179.39(18)
C19 Si18 C23 C28 53.8(2)
C28 C23 C24 C25 -0.1(3)
Si18 C23 C24 C25 176.58(18)
C23 C24 C25 C26 -0.9(4)
C24 C25 C26 C27 1.8(4)
C25 C26 C27 C28 -1.6(4)
C26 C27 C28 C23 0.5(4)
C24 C23 C28 C27 0.3(3)
Si18 C23 C28 C27 -176.31(18)
O17 Si18 C29 C30 -14.69(19)
C19 Si18 C29 C30 -133.41(18)
C23 Si18 C29 C30 102.58(18)
O17 Si18 C29 C34 167.32(18)
C19 Si18 C29 C34 48.6(2)
C23 Si18 C29 C34 -75.4(2)
C34 C29 C30 C31 0.7(3)
Si18 C29 C30 C31 -177.42(17)
C29 C30 C31 C32 -0.7(4)
C30 C31 C32 C33 0.3(4)
C31 C32 C33 C34 0.1(4)
C32 C33 C34 C29 -0.1(4)
C30 C29 C34 C33 -0.3(3)
Si18 C29 C34 C33 177.74(18)
C69 Si58 O57 C56 54.75(19)
C59 Si58 O57 C56 171.98(17)
C63 Si58 O57 C56 -65.04(19)
C48A N41 C42 C43 -0.6(3)
C48A N41 C42 C49 179.48(18)
N41 C42 C43 C44 -1.2(3)
C49 C42 C43 C44 178.7(2)
N41 C42 C43 C53 175.5(2)
C49 C42 C43 C53 -4.6(3)
C42 C43 C44 C44A 2.3(3)
C53 C43 C44 C44A -174.48(19)
C42 C43 C44 C56 -176.71(19)
C53 C43 C44 C56 6.5(3)
C43 C44 C44A C45 176.4(2)
C56 C44 C44A C45 -4.5(3)
C43 C44 C44A C48A -1.6(3)
C56 C44 C44A C48A 177.48(18)
C48A C44A C45 C46 0.8(3)
C44 C44A C45 C46 -177.2(2)
C76 O75 C46 C45 -0.8(3)
C76 O75 C46 C47 179.51(19)
C44A C45 C46 O75 178.2(2)
C44A C45 C46 C47 -2.1(3)
O75 C46 C47 C48 -179.0(2)
C45 C46 C47 C48 1.2(3)
C46 C47 C48 C48A 1.0(3)
C42 N41 C48A C48 -178.4(2)
C42 N41 C48A C44A 1.4(3)
C47 C48 C48A N41 177.5(2)
C47 C48 C48A C44A -2.3(3)
C45 C44A C48A N41 -178.36(19)
C44 C44A C48A N41 -0.3(3)
C45 C44A C48A C48 1.4(3)
C44 C44A C48A C48 179.5(2)
N41 C42 C49 O52 0.5(3)
C43 C42 C49 O52 -179.4(2)
N41 C42 C49 C50 -115.8(2)
C43 C42 C49 C50 64.2(3)
N41 C42 C49 C51 115.6(2)
C43 C42 C49 C51 -64.3(3)
C44 C43 C53 O55 -54.9(3)
C42 C43 C53 O55 128.4(2)
C44 C43 C53 C54 69.1(3)
C42 C43 C53 C54 -107.6(2)
Si58 O57 C56 C44 179.55(13)
C43 C44 C56 O57 117.3(2)
C44A C44 C56 O57 -61.8(2)
O57 Si58 C59 C60 -56.61(17)
C69 Si58 C59 C60 58.98(18)
C63 Si58 C59 C60 -175.39(15)
O57 Si58 C59 C62 60.70(18)
C69 Si58 C59 C62 176.30(16)
C63 Si58 C59 C62 -58.08(19)
O57 Si58 C59 C61 -176.00(15)
C69 Si58 C59 C61 -60.40(18)
C63 Si58 C59 C61 65.22(18)
O57 Si58 C63 C68 55.89(19)
C69 Si58 C63 C68 -63.31(19)
C59 Si58 C63 C68 170.41(17)
O57 Si58 C63 C64 -120.53(19)
C69 Si58 C63 C64 120.3(2)
C59 Si58 C63 C64 -6.0(2)
C68 C63 C64 C65 0.4(3)
Si58 C63 C64 C65 176.88(18)
C63 C64 C65 C66 -0.9(4)
C64 C65 C66 C67 1.4(4)
C65 C66 C67 C68 -1.3(4)
C66 C67 C68 C63 0.8(4)
C64 C63 C68 C67 -0.3(3)
Si58 C63 C68 C67 -177.06(17)
O57 Si58 C69 C74 -155.73(18)
C59 Si58 C69 C74 92.9(2)
C63 Si58 C69 C74 -36.0(2)
O57 Si58 C69 C70 28.3(2)
C59 Si58 C69 C70 -83.10(19)
C63 Si58 C69 C70 148.01(17)
C74 C69 C70 C71 0.3(3)
Si58 C69 C70 C71 176.53(17)
C69 C70 C71 C72 -1.0(3)
C70 C71 C72 C73 1.0(3)
C71 C72 C73 C74 -0.2(3)
C70 C69 C74 C73 0.5(3)
Si58 C69 C74 C73 -175.63(18)
C72 C73 C74 C69 -0.5(3)
